data_4331566
loop_
_publ_author_name
'Paulat, Florian'
'Praneeth, V. K. K.'
'N\"ather, Christian'
'Lehnert, Nicolai'

_publ_section_title
;
 Quantum Chemistry-Based Analysis of the Vibrational Spectra of
 Five-Coordinate Metalloporphyrins [M(TPP)Cl]
;
_journal_issue 7
_journal_name_full 'Inorganic Chemistry'
_journal_page_first 2835
_journal_page_last 2856
_journal_paper_doi 10.1021/ic0510866
_journal_volume 45
_journal_year 2006
_chemical_formula_sum 'C45 H29 Cl4 Mn N4'
_chemical_formula_weight 822.46
_chemical_name_systematic
; 
 ? 
;
_space_group_IT_number 14
_symmetry_space_group_name_Hall '-P 2yn'
_symmetry_space_group_name_H-M 'P 1 21/n 1'
_atom_sites_solution_hydrogens geom
_atom_sites_solution_primary direct
_atom_sites_solution_secondary difmap
_audit_creation_method SHELXL-97
_cell_angle_alpha 90.00
_cell_angle_beta 102.053(7)
_cell_angle_gamma 90.00
_cell_formula_units_Z 4
_cell_length_a 12.1572(7)
_cell_length_b 21.8985(15)
_cell_length_c 14.4790(9)
_cell_measurement_temperature 150(2)
_cell_volume 3769.7(4)
_computing_structure_refinement 'SHELXL-97 (Sheldrick, 1997)'
_computing_structure_solution 'SHELXS-97 (Sheldrick, 1990)'
_diffrn_ambient_temperature 150(2)
_diffrn_measured_fraction_theta_full 0.953
_diffrn_measured_fraction_theta_max 0.953
_diffrn_radiation_monochromator graphite
_diffrn_radiation_source 'fine-focus sealed tube'
_diffrn_radiation_type MoK\a
_diffrn_radiation_wavelength 0.71073
_diffrn_reflns_av_R_equivalents 0.0331
_diffrn_reflns_av_sigmaI/netI 0.0294
_diffrn_reflns_limit_h_max 14
_diffrn_reflns_limit_h_min -16
_diffrn_reflns_limit_k_max 28
_diffrn_reflns_limit_k_min -28
_diffrn_reflns_limit_l_max 18
_diffrn_reflns_limit_l_min -19
_diffrn_reflns_number 29013
_diffrn_reflns_theta_full 27.96
_diffrn_reflns_theta_max 27.96
_diffrn_reflns_theta_min 2.35
_exptl_absorpt_coefficient_mu 0.673
_exptl_crystal_density_diffrn 1.449
_exptl_crystal_density_method 'not measured'
_exptl_crystal_F_000 1680
_refine_diff_density_max 0.599
_refine_diff_density_min -0.494
_refine_diff_density_rms 0.064
_refine_ls_extinction_coef 0.0086(8)
_refine_ls_extinction_expression Fc^*^=kFc[1+0.001xFc^2^\l^3^/sin(2\q)]^-1/4^
_refine_ls_extinction_method SHELXL
_refine_ls_goodness_of_fit_ref 1.023
_refine_ls_hydrogen_treatment mixed
_refine_ls_matrix_type full
_refine_ls_number_parameters 524
_refine_ls_number_reflns 8621
_refine_ls_number_restraints 0
_refine_ls_restrained_S_all 1.023
_refine_ls_R_factor_all 0.0524
_refine_ls_R_factor_gt 0.0392
_refine_ls_shift/su_max 0.003
_refine_ls_shift/su_mean 0.000
_refine_ls_structure_factor_coef Fsqd
_refine_ls_weighting_details 'calc w=1/[\s^2^(Fo^2^)+(0.0615P)^2^+1.9193P] where P=(Fo^2^+2Fc^2^)/3'
_refine_ls_weighting_scheme calc
_refine_ls_wR_factor_gt 0.0987
_refine_ls_wR_factor_ref 0.1053
_reflns_number_gt 6976
_reflns_number_total 8621
_reflns_threshold_expression >2sigma(I)
_cod_data_source_file ic0510866sup1.cif
_cod_data_source_block nico1
_cod_database_code 4331566

loop_
_symmetry_equiv_pos_as_xyz
'x, y, z'
'-x+1/2, y+1/2, -z+1/2'
'-x, -y, -z'
'x-1/2, -y-1/2, z-1/2'

loop_
_atom_site_label
_atom_site_type_symbol
_atom_site_fract_x
_atom_site_fract_y
_atom_site_fract_z
_atom_site_U_iso_or_equiv
_atom_site_adp_type
_atom_site_occupancy
_atom_site_symmetry_multiplicity
_atom_site_calc_flag
_atom_site_refinement_flags
_atom_site_disorder_assembly
_atom_site_disorder_group
Mn1 Mn 0.91613(2) 0.615958(11) 0.432708(17) 0.01078(8) Uani 1 1 d . . .
Cl1 Cl 0.74942(4) 0.67193(2) 0.36732(3) 0.02144(11) Uani 1 1 d . . .
N1 N 0.85304(13) 0.54470(6) 0.49387(10) 0.0125(3) Uani 1 1 d . . .
N2 N 0.92711(13) 0.56154(6) 0.32268(10) 0.0129(3) Uani 1 1 d . . .
N3 N 1.02245(13) 0.67525(6) 0.38868(10) 0.0133(3) Uani 1 1 d . . .
N4 N 0.93636(13) 0.66111(6) 0.55579(10) 0.0143(3) Uani 1 1 d . . .
C1 C 0.83564(15) 0.54105(8) 0.58540(12) 0.0133(3) Uani 1 1 d . . .
C2 C 0.79648(16) 0.48089(8) 0.60236(13) 0.0172(4) Uani 1 1 d . . .
H2 H 0.7814 0.4662 0.6602 0.021 Uiso 1 1 calc R . .
C3 C 0.78516(16) 0.44908(8) 0.52068(13) 0.0174(4) Uani 1 1 d . . .
H3 H 0.7598 0.4081 0.5103 0.021 Uiso 1 1 calc R . .
C4 C 0.81866(15) 0.48893(7) 0.45260(12) 0.0142(3) Uani 1 1 d . . .
C5 C 0.81544(15) 0.47301(7) 0.35833(12) 0.0141(3) Uani 1 1 d . . .
C6 C 0.86571(15) 0.50834(7) 0.29819(12) 0.0140(3) Uani 1 1 d . . .
C7 C 0.86774(17) 0.49227(8) 0.20225(12) 0.0180(4) Uani 1 1 d . . .
H7 H 0.8303 0.4586 0.1679 0.022 Uiso 1 1 calc R . .
C8 C 0.93286(17) 0.53401(8) 0.16975(13) 0.0187(4) Uani 1 1 d . . .
H8 H 0.9504 0.5346 0.1088 0.022 Uiso 1 1 calc R . .
C9 C 0.97056(16) 0.57738(8) 0.24452(12) 0.0144(3) Uani 1 1 d . . .
C10 C 1.04037(15) 0.62746(8) 0.23779(12) 0.0152(3) Uani 1 1 d . . .
C11 C 1.06700(15) 0.67189(8) 0.30866(12) 0.0149(3) Uani 1 1 d . . .
C12 C 1.13944(17) 0.72368(9) 0.30510(14) 0.0211(4) Uani 1 1 d . . .
H12 H 1.1831 0.7310 0.2589 0.025 Uiso 1 1 calc R . .
C13 C 1.13359(17) 0.76003(9) 0.37998(14) 0.0212(4) Uani 1 1 d . . .
H13 H 1.1711 0.7979 0.3953 0.025 Uiso 1 1 calc R . .
C14 C 1.05969(16) 0.73017(8) 0.43162(13) 0.0164(3) Uani 1 1 d . . .
C15 C 1.02797(16) 0.75435(8) 0.51123(13) 0.0173(4) Uani 1 1 d . . .
C16 C 0.96775(17) 0.72182(8) 0.56709(12) 0.0175(4) Uani 1 1 d . . .
C17 C 0.93538(19) 0.74627(9) 0.64990(14) 0.0233(4) Uani 1 1 d . . .
H17 H 0.9462 0.7870 0.6725 0.028 Uiso 1 1 calc R . .
C18 C 0.88658(18) 0.70024(8) 0.68960(13) 0.0209(4) Uani 1 1 d . . .
H18 H 0.8574 0.7026 0.7454 0.025 Uiso 1 1 calc R . .
C19 C 0.88734(16) 0.64697(8) 0.63108(12) 0.0155(3) Uani 1 1 d . . .
C20 C 0.84627(15) 0.58955(8) 0.64981(12) 0.0147(3) Uani 1 1 d . . .
C21 C 0.81013(16) 0.58140(8) 0.74140(12) 0.0163(3) Uani 1 1 d . . .
C22 C 0.88540(18) 0.59359(9) 0.82678(13) 0.0211(4) Uani 1 1 d . . .
H22 H 0.9606 0.6051 0.8263 0.025 Uiso 1 1 calc R . .
C23 C 0.8508(2) 0.58895(10) 0.91244(14) 0.0278(5) Uani 1 1 d . . .
H23 H 0.9022 0.5979 0.9699 0.033 Uiso 1 1 calc R . .
C24 C 0.7423(2) 0.57146(10) 0.91409(15) 0.0312(5) Uani 1 1 d . . .
H24 H 0.7192 0.5681 0.9726 0.037 Uiso 1 1 calc R . .
C25 C 0.6669(2) 0.55872(10) 0.83027(16) 0.0299(5) Uani 1 1 d . . .
H25 H 0.5922 0.5466 0.8316 0.036 Uiso 1 1 calc R . .
C26 C 0.70037(18) 0.56366(9) 0.74392(14) 0.0228(4) Uani 1 1 d . . .
H26 H 0.6484 0.5549 0.6868 0.027 Uiso 1 1 calc R . .
C31 C 0.75765(16) 0.41468(8) 0.32202(12) 0.0158(3) Uani 1 1 d . . .
C32 C 0.64352(18) 0.40637(9) 0.32115(16) 0.0254(4) Uani 1 1 d . . .
H32 H 0.6022 0.4380 0.3433 0.030 Uiso 1 1 calc R . .
C33 C 0.58983(19) 0.35186(10) 0.28793(17) 0.0313(5) Uani 1 1 d . . .
H33 H 0.5122 0.3466 0.2876 0.038 Uiso 1 1 calc R . .
C34 C 0.6497(2) 0.30535(9) 0.25543(16) 0.0282(5) Uani 1 1 d . . .
H34 H 0.6130 0.2683 0.2328 0.034 Uiso 1 1 calc R . .
C35 C 0.76336(19) 0.31319(8) 0.25607(14) 0.0232(4) Uani 1 1 d . . .
H35 H 0.8045 0.2815 0.2338 0.028 Uiso 1 1 calc R . .
C36 C 0.81676(17) 0.36745(8) 0.28932(13) 0.0183(4) Uani 1 1 d . . .
H36 H 0.8945 0.3725 0.2898 0.022 Uiso 1 1 calc R . .
C41 C 1.08600(16) 0.63432(8) 0.15025(13) 0.0178(4) Uani 1 1 d . . .
C42 C 1.15121(18) 0.58788(10) 0.12189(14) 0.0241(4) Uani 1 1 d . . .
H42 H 1.1659 0.5516 0.1583 0.029 Uiso 1 1 calc R . .
C43 C 1.1946(2) 0.59466(11) 0.04071(16) 0.0335(5) Uani 1 1 d . . .
H43 H 1.2376 0.5627 0.0215 0.040 Uiso 1 1 calc R . .
C44 C 1.1756(2) 0.64752(12) -0.01185(16) 0.0365(5) Uani 1 1 d . . .
H44 H 1.2067 0.6522 -0.0664 0.044 Uiso 1 1 calc R . .
C45 C 1.1112(2) 0.69376(11) 0.01477(16) 0.0345(5) Uani 1 1 d . . .
H45 H 1.0980 0.7301 -0.0216 0.041 Uiso 1 1 calc R . .
C46 C 1.0656(2) 0.68713(9) 0.09484(15) 0.0260(4) Uani 1 1 d . . .
H46 H 1.0202 0.7187 0.1120 0.031 Uiso 1 1 calc R . .
C51 C 1.05601(18) 0.81932(8) 0.53967(13) 0.0207(4) Uani 1 1 d . . .
C52 C 0.9840(2) 0.86532(10) 0.4991(2) 0.0390(6) Uani 1 1 d . . .
H52 H 0.9245 0.8566 0.4469 0.047 Uiso 1 1 calc R . .
C53 C 0.9987(2) 0.92458(12) 0.5349(3) 0.0560(9) Uani 1 1 d . . .
H53 H 0.9480 0.9559 0.5081 0.067 Uiso 1 1 calc R . .
C54 C 1.0869(3) 0.93780(12) 0.6095(2) 0.0473(8) Uani 1 1 d . . .
H54 H 1.0960 0.9781 0.6342 0.057 Uiso 1 1 calc R . .
C55 C 1.1605(3) 0.89343(12) 0.64733(16) 0.0460(8) Uani 1 1 d . . .
H55 H 1.2226 0.9029 0.6969 0.055 Uiso 1 1 calc R . .
C56 C 1.1448(2) 0.83389(11) 0.61329(16) 0.0398(6) Uani 1 1 d . . .
H56 H 1.1957 0.8028 0.6409 0.048 Uiso 1 1 calc R . .
C60 C 0.5065(2) 0.37496(12) 0.6121(2) 0.0433(6) Uani 1 1 d . . .
H60 H 0.4388 0.3540 0.6262 0.052 Uiso 1 1 d R A .
Cl2A Cl 0.60248(11) 0.39313(7) 0.72077(8) 0.0570(3) Uani 0.73 1 d P A 1
Cl3A Cl 0.57698(13) 0.32528(6) 0.54950(15) 0.0718(4) Uani 0.73 1 d P A 1
Cl4A Cl 0.46616(11) 0.44237(7) 0.54896(12) 0.0742(4) Uani 0.73 1 d P A 1
Cl2B Cl 0.6141(14) 0.3637(9) 0.6801(14) 0.063(4) Uiso 0.06 1 d P A 2
Cl3B Cl 0.5178(16) 0.3547(8) 0.4935(13) 0.072(4) Uiso 0.06 1 d P A 2
Cl4B Cl 0.4585(11) 0.4497(6) 0.6128(10) 0.046(3) Uiso 0.06 1 d P A 2
Cl2C Cl 0.6231(8) 0.3357(5) 0.6382(9) 0.051(2) Uiso 0.09 1 d P A 3
Cl3C Cl 0.4503(7) 0.3804(4) 0.4790(6) 0.0401(15) Uiso 0.09 1 d P A 3
Cl4C Cl 0.5147(9) 0.4430(4) 0.6620(7) 0.0519(19) Uiso 0.09 1 d P A 3
Cl2D Cl 0.6132(6) 0.3242(4) 0.6043(7) 0.0427(15) Uiso 0.12 1 d P A 4
Cl3D Cl 0.4498(7) 0.4069(5) 0.5038(6) 0.0608(17) Uiso 0.12 1 d P A 4
Cl4D Cl 0.5535(8) 0.4229(5) 0.7014(7) 0.0662(19) Uiso 0.12 1 d P A 4

loop_
_atom_site_aniso_label
_atom_site_aniso_U_11
_atom_site_aniso_U_22
_atom_site_aniso_U_33
_atom_site_aniso_U_23
_atom_site_aniso_U_13
_atom_site_aniso_U_12
Mn1 0.01399(14) 0.01097(13) 0.00811(12) -0.00010(9) 0.00395(9) -0.00210(9)
Cl1 0.0179(2) 0.0214(2) 0.0246(2) 0.00616(17) 0.00344(18) 0.00249(16)
N1 0.0161(7) 0.0128(6) 0.0094(6) 0.0006(5) 0.0042(6) -0.0016(5)
N2 0.0157(7) 0.0136(6) 0.0105(6) 0.0002(5) 0.0051(6) -0.0007(5)
N3 0.0166(7) 0.0134(7) 0.0106(6) 0.0001(5) 0.0046(6) -0.0028(5)
N4 0.0195(8) 0.0137(7) 0.0103(6) -0.0008(5) 0.0048(6) -0.0036(5)
C1 0.0151(8) 0.0156(8) 0.0096(7) 0.0022(6) 0.0033(6) -0.0007(6)
C2 0.0206(9) 0.0178(8) 0.0139(8) 0.0043(6) 0.0052(7) -0.0020(7)
C3 0.0210(9) 0.0149(8) 0.0170(8) 0.0026(6) 0.0055(7) -0.0019(6)
C4 0.0164(8) 0.0132(8) 0.0134(8) -0.0002(6) 0.0041(7) -0.0026(6)
C5 0.0159(8) 0.0127(7) 0.0137(8) -0.0011(6) 0.0028(7) -0.0008(6)
C6 0.0163(8) 0.0123(7) 0.0134(8) -0.0007(6) 0.0029(7) 0.0004(6)
C7 0.0259(10) 0.0148(8) 0.0140(8) -0.0020(6) 0.0054(7) -0.0008(7)
C8 0.0273(10) 0.0175(8) 0.0126(8) -0.0010(6) 0.0068(7) 0.0007(7)
C9 0.0186(9) 0.0153(8) 0.0102(7) 0.0005(6) 0.0055(7) 0.0019(6)
C10 0.0169(9) 0.0177(8) 0.0119(8) 0.0021(6) 0.0052(7) 0.0017(6)
C11 0.0144(8) 0.0166(8) 0.0151(8) 0.0014(6) 0.0060(7) -0.0008(6)
C12 0.0214(10) 0.0225(9) 0.0220(9) -0.0004(7) 0.0105(8) -0.0080(7)
C13 0.0221(10) 0.0215(9) 0.0215(9) -0.0006(7) 0.0075(8) -0.0093(7)
C14 0.0184(9) 0.0157(8) 0.0149(8) -0.0001(6) 0.0028(7) -0.0048(6)
C15 0.0201(9) 0.0165(8) 0.0149(8) -0.0018(6) 0.0029(7) -0.0056(7)
C16 0.0247(10) 0.0139(8) 0.0142(8) -0.0028(6) 0.0049(7) -0.0046(7)
C17 0.0346(11) 0.0184(9) 0.0195(9) -0.0059(7) 0.0118(8) -0.0055(8)
C18 0.0305(11) 0.0187(8) 0.0163(8) -0.0040(7) 0.0109(8) -0.0025(7)
C19 0.0191(9) 0.0178(8) 0.0105(7) -0.0010(6) 0.0052(7) -0.0007(6)
C20 0.0159(8) 0.0180(8) 0.0108(7) 0.0006(6) 0.0040(7) -0.0003(6)
C21 0.0225(9) 0.0154(8) 0.0130(8) 0.0027(6) 0.0083(7) 0.0008(7)
C22 0.0276(10) 0.0218(9) 0.0143(8) 0.0013(7) 0.0057(8) 0.0016(7)
C23 0.0461(14) 0.0266(10) 0.0114(8) 0.0017(7) 0.0077(9) 0.0054(9)
C24 0.0537(15) 0.0269(10) 0.0193(9) 0.0049(8) 0.0223(10) 0.0074(9)
C25 0.0335(12) 0.0309(11) 0.0315(11) 0.0039(9) 0.0215(10) 0.0011(9)
C26 0.0245(10) 0.0258(10) 0.0206(9) 0.0013(7) 0.0107(8) -0.0004(8)
C31 0.0193(9) 0.0142(8) 0.0134(8) -0.0009(6) 0.0023(7) -0.0029(6)
C32 0.0217(10) 0.0221(9) 0.0326(11) -0.0073(8) 0.0062(9) -0.0031(7)
C33 0.0215(10) 0.0286(11) 0.0427(13) -0.0082(9) 0.0041(10) -0.0097(8)
C34 0.0335(12) 0.0190(9) 0.0294(11) -0.0051(8) 0.0000(9) -0.0101(8)
C35 0.0341(11) 0.0144(8) 0.0206(9) -0.0025(7) 0.0047(8) -0.0004(7)
C36 0.0216(9) 0.0173(8) 0.0162(8) 0.0003(6) 0.0041(7) -0.0005(7)
C41 0.0203(9) 0.0218(9) 0.0130(8) 0.0015(6) 0.0074(7) -0.0022(7)
C42 0.0279(11) 0.0278(10) 0.0195(9) 0.0031(7) 0.0116(8) 0.0045(8)
C43 0.0372(13) 0.0431(13) 0.0256(11) 0.0013(9) 0.0187(10) 0.0086(10)
C44 0.0436(14) 0.0498(14) 0.0226(10) 0.0067(10) 0.0220(10) -0.0009(11)
C45 0.0489(15) 0.0342(12) 0.0238(10) 0.0127(9) 0.0153(10) -0.0005(10)
C46 0.0363(12) 0.0236(10) 0.0214(9) 0.0046(7) 0.0132(9) 0.0014(8)
C51 0.0284(10) 0.0176(8) 0.0184(9) -0.0049(7) 0.0099(8) -0.0100(7)
C52 0.0235(11) 0.0229(10) 0.0675(17) -0.0109(11) 0.0027(12) -0.0045(8)
C53 0.0302(13) 0.0254(12) 0.116(3) -0.0210(14) 0.0235(16) -0.0051(10)
C54 0.0593(18) 0.0346(13) 0.0603(17) -0.0310(13) 0.0406(15) -0.0267(12)
C55 0.079(2) 0.0364(13) 0.0191(10) -0.0031(9) 0.0010(12) -0.0357(13)
C56 0.0567(16) 0.0286(11) 0.0255(11) 0.0086(9) -0.0114(11) -0.0213(11)
C60 0.0296(13) 0.0444(14) 0.0580(17) 0.0116(12) 0.0138(12) -0.0044(10)
Cl2A 0.0617(7) 0.0662(7) 0.0424(5) 0.0136(5) 0.0088(5) -0.0318(6)
Cl3A 0.0659(8) 0.0545(7) 0.1053(12) -0.0323(7) 0.0416(9) -0.0255(6)
Cl4A 0.0515(7) 0.0697(8) 0.0948(11) 0.0369(8) -0.0001(7) 0.0149(6)

loop_
_atom_type_symbol
_atom_type_description
_atom_type_scat_dispersion_real
_atom_type_scat_dispersion_imag
_atom_type_scat_source
C C 0.0033 0.0016 'International Tables Vol C Tables 4.2.6.8 and 6.1.1.4'
H H 0.0000 0.0000 'International Tables Vol C Tables 4.2.6.8 and 6.1.1.4'
N N 0.0061 0.0033 'International Tables Vol C Tables 4.2.6.8 and 6.1.1.4'
Mn Mn 0.3368 0.7283 'International Tables Vol C Tables 4.2.6.8 and 6.1.1.4'
Cl Cl 0.1484 0.1585 'International Tables Vol C Tables 4.2.6.8 and 6.1.1.4'

loop_
_geom_angle_atom_site_label_1
_geom_angle_atom_site_label_2
_geom_angle_atom_site_label_3
_geom_angle
N4 Mn1 N2 167.53(6)
N4 Mn1 N1 88.78(6)
N2 Mn1 N1 89.06(6)
N4 Mn1 N3 89.76(6)
N2 Mn1 N3 88.76(6)
N1 Mn1 N3 163.15(6)
N4 Mn1 Cl1 92.04(5)
N2 Mn1 Cl1 100.42(5)
N1 Mn1 Cl1 101.63(5)
N3 Mn1 Cl1 95.20(4)
C4 N1 C1 105.59(14)
C4 N1 Mn1 126.82(12)
C1 N1 Mn1 127.59(11)
C6 N2 C9 106.08(14)
C6 N2 Mn1 125.22(12)
C9 N2 Mn1 126.53(11)
C11 N3 C14 105.92(14)
C11 N3 Mn1 128.18(11)
C14 N3 Mn1 125.80(12)
C19 N4 C16 106.01(14)
C19 N4 Mn1 126.62(12)
C16 N4 Mn1 123.91(12)
N1 C1 C20 125.51(15)
N1 C1 C2 109.73(15)
C20 C1 C2 124.61(16)
C3 C2 C1 107.37(16)
C2 C3 C4 107.15(15)
N1 C4 C5 125.72(16)
N1 C4 C3 110.04(15)
C5 C4 C3 124.24(16)
C6 C5 C4 122.85(16)
C6 C5 C31 119.14(15)
C4 C5 C31 117.99(16)
N2 C6 C5 125.93(15)
N2 C6 C7 109.58(15)
C5 C6 C7 124.36(16)
C8 C7 C6 107.41(16)
C7 C8 C9 107.50(16)
N2 C9 C10 126.19(16)
N2 C9 C8 109.39(15)
C10 C9 C8 124.42(16)
C11 C10 C9 122.85(17)
C11 C10 C41 118.78(16)
C9 C10 C41 118.36(16)
N3 C11 C10 125.48(16)
N3 C11 C12 109.73(15)
C10 C11 C12 124.64(17)
C13 C12 C11 107.32(17)
C12 C13 C14 106.89(16)
N3 C14 C15 125.43(16)
N3 C14 C13 109.99(16)
C15 C14 C13 124.55(16)
C14 C15 C16 123.70(16)
C14 C15 C51 120.06(16)
C16 C15 C51 116.22(17)
N4 C16 C15 125.98(16)
N4 C16 C17 109.82(16)
C15 C16 C17 124.08(16)
C18 C17 C16 107.21(16)
C17 C18 C19 107.15(17)
N4 C19 C20 125.73(16)
N4 C19 C18 109.79(15)
C20 C19 C18 124.47(17)
C19 C20 C1 122.60(16)
C19 C20 C21 117.56(15)
C1 C20 C21 119.82(16)
C26 C21 C22 118.75(17)
C26 C21 C20 121.09(16)
C22 C21 C20 120.12(17)
C23 C22 C21 120.5(2)
C24 C23 C22 120.2(2)
C23 C24 C25 120.04(19)
C24 C25 C26 120.3(2)
C25 C26 C21 120.19(19)
C32 C31 C36 118.73(17)
C32 C31 C5 120.40(17)
C36 C31 C5 120.87(17)
C33 C32 C31 120.42(19)
C34 C33 C32 120.2(2)
C33 C34 C35 119.79(18)
C36 C35 C34 119.95(19)
C35 C36 C31 120.91(19)
C46 C41 C42 118.35(18)
C46 C41 C10 121.10(17)
C42 C41 C10 120.56(16)
C43 C42 C41 120.43(19)
C44 C43 C42 120.4(2)
C43 C44 C45 120.0(2)
C44 C45 C46 120.2(2)
C45 C46 C41 120.6(2)
C52 C51 C56 118.76(19)
C52 C51 C15 119.14(18)
C56 C51 C15 121.67(19)
C51 C52 C53 120.0(2)
C54 C53 C52 120.2(3)
C55 C54 C53 120.2(2)
C54 C55 C56 119.9(2)
C51 C56 C55 121.0(2)
Cl2B C60 Cl2C 32.6(7)
Cl2B C60 Cl4C 84.0(9)
Cl2C C60 Cl4C 113.8(6)
Cl2B C60 Cl4D 58.6(9)
Cl2C C60 Cl4D 90.7(6)
Cl4C C60 Cl4D 27.6(4)
Cl2B C60 Cl3D 143.2(8)
Cl2C C60 Cl3D 125.9(6)
Cl4C C60 Cl3D 90.5(5)
Cl4D C60 Cl3D 117.2(5)
Cl2B C60 Cl2D 50.8(8)
Cl2C C60 Cl2D 18.3(4)
Cl4C C60 Cl2D 129.2(5)
Cl4D C60 Cl2D 108.3(5)
Cl3D C60 Cl2D 111.3(5)
Cl2B C60 Cl4B 113.8(9)
Cl2C C60 Cl4B 140.4(6)
Cl4C C60 Cl4B 30.3(5)
Cl4D C60 Cl4B 57.7(6)
Cl3D C60 Cl4B 63.4(6)
Cl2D C60 Cl4B 149.6(5)
Cl2B C60 Cl3A 77.4(9)
Cl2C C60 Cl3A 45.4(5)
Cl4C C60 Cl3A 142.9(4)
Cl4D C60 Cl3A 131.8(4)
Cl3D C60 Cl3A 85.8(4)
Cl2D C60 Cl3A 27.4(3)
Cl4B C60 Cl3A 142.1(5)
Cl2B C60 Cl4A 126.8(7)
Cl2C C60 Cl4A 134.4(4)
Cl4C C60 Cl4A 56.8(4)
Cl4D C60 Cl4A 83.6(4)
Cl3D C60 Cl4A 33.7(3)
Cl2D C60 Cl4A 129.8(3)
Cl4B C60 Cl4A 32.0(5)
Cl3A C60 Cl4A 111.56(19)
Cl2B C60 Cl2A 30.1(9)
Cl2C C60 Cl2A 62.6(5)
Cl4C C60 Cl2A 56.5(4)
Cl4D C60 Cl2A 29.4(4)
Cl3D C60 Cl2A 140.4(4)
Cl2D C60 Cl2A 80.9(4)
Cl4B C60 Cl2A 86.8(5)
Cl3A C60 Cl2A 107.03(16)
Cl4A C60 Cl2A 109.29(16)
Cl2B C60 Cl3B 111.0(10)
Cl2C C60 Cl3B 81.7(8)
Cl4C C60 Cl3B 128.9(7)
Cl4D C60 Cl3B 143.9(7)
Cl3D C60 Cl3B 47.9(7)
Cl2D C60 Cl3B 64.7(7)
Cl4B C60 Cl3B 109.2(8)
Cl3A C60 Cl3B 38.0(6)
Cl4A C60 Cl3B 77.2(6)
Cl2A C60 Cl3B 136.3(6)
Cl2B C60 Cl3C 139.5(9)
Cl2C C60 Cl3C 112.2(6)
Cl4C C60 Cl3C 111.2(5)
Cl4D C60 Cl3C 137.2(5)
Cl3D C60 Cl3C 20.8(3)
Cl2D C60 Cl3C 95.1(5)
Cl4B C60 Cl3C 84.1(5)
Cl3A C60 Cl3C 68.1(3)
Cl4A C60 Cl3C 54.4(3)
Cl2A C60 Cl3C 154.2(3)
Cl3B C60 Cl3C 30.5(6)

loop_
_geom_bond_atom_site_label_1
_geom_bond_atom_site_label_2
_geom_bond_distance
Mn1 N4 2.0078(14)
Mn1 N2 2.0162(15)
Mn1 N1 2.0227(14)
Mn1 N3 2.0266(15)
Mn1 Cl1 2.3885(5)
N1 C4 1.385(2)
N1 C1 1.387(2)
N2 C6 1.389(2)
N2 C9 1.389(2)
N3 C11 1.380(2)
N3 C14 1.386(2)
N4 C19 1.382(2)
N4 C16 1.383(2)
C1 C20 1.401(2)
C1 C2 1.439(2)
C2 C3 1.355(3)
C3 C4 1.437(2)
C4 C5 1.401(2)
C5 C6 1.397(2)
C5 C31 1.499(2)
C6 C7 1.438(2)
C7 C8 1.356(3)
C8 C9 1.441(2)
C9 C10 1.402(2)
C10 C11 1.402(2)
C10 C41 1.494(2)
C11 C12 1.443(2)
C12 C13 1.359(3)
C13 C14 1.440(3)
C14 C15 1.394(3)
C15 C16 1.395(3)
C15 C51 1.500(2)
C16 C17 1.441(3)
C17 C18 1.357(3)
C18 C19 1.443(2)
C19 C20 1.400(2)
C20 C21 1.492(2)
C21 C26 1.398(3)
C21 C22 1.402(3)
C22 C23 1.394(3)
C23 C24 1.378(4)
C24 C25 1.388(3)
C25 C26 1.397(3)
C31 C32 1.397(3)
C31 C36 1.397(3)
C32 C33 1.397(3)
C33 C34 1.390(3)
C34 C35 1.391(3)
C35 C36 1.391(3)
C41 C46 1.400(3)
C41 C42 1.403(3)
C42 C43 1.393(3)
C43 C44 1.378(3)
C44 C45 1.383(4)
C45 C46 1.393(3)
C51 C52 1.382(3)
C51 C56 1.387(3)
C52 C53 1.395(3)
C53 C54 1.384(5)
C54 C55 1.356(4)
C55 C56 1.393(3)
C60 Cl2B 1.484(17)
C60 Cl2C 1.633(10)
C60 Cl4C 1.649(9)
C60 Cl4D 1.671(9)
C60 Cl3D 1.725(8)
C60 Cl2D 1.729(8)
C60 Cl4B 1.739(13)
C60 Cl3A 1.750(3)
C60 Cl4A 1.752(3)
C60 Cl2A 1.797(3)
C60 Cl3B 1.807(18)
C60 Cl3C 1.909(8)
